data_4126132
loop_
_publ_author_name
'Kneebone, Jared L.'
'Brennessel, William W.'
'Neidig, Michael L.'

_publ_section_title
;
 Intermediates and Reactivity in Iron-Catalyzed Cross-Couplings of Alkynyl
 Grignards with Alkyl Halides.
;
_journal_issue 20
_journal_name_full 'Journal of the American Chemical Society'
_journal_page_first 6988
_journal_page_last 7003
_journal_paper_doi 10.1021/jacs.7b02363
_journal_volume 139
_journal_year 2017
_chemical_formula_moiety 'C73 H110 Br Fe P2 Si, C4 H10 O'
_chemical_formula_sum 'C77 H120 Br Fe O P2 Si'
_chemical_formula_weight 1287.51
_chemical_name_common neijk64
_space_group_crystal_system monoclinic
_space_group_IT_number 14
_space_group_name_Hall '-P 2ybc'
_space_group_name_H-M_alt 'P 1 21/c 1'
_symmetry_space_group_name_Hall '-P 2ybc'
_symmetry_space_group_name_H-M 'P 1 21/c 1'
_atom_sites_solution_hydrogens mixed
_atom_sites_solution_primary dual
_atom_sites_solution_secondary difmap
_audit_creation_method SHELXL-2016/6
_cell_angle_alpha 90
_cell_angle_beta 110.400(2)
_cell_angle_gamma 90
_cell_formula_units_Z 4
_cell_length_a 14.4563(17)
_cell_length_b 30.137(4)
_cell_length_c 18.788(2)
_cell_measurement_reflns_used 3810
_cell_measurement_temperature 100.0(5)
_cell_measurement_theta_max 26.95
_cell_measurement_theta_min 2.41
_cell_volume 7672.0(16)
_computing_cell_refinement 'SAINT (Bruker, 2013)'
_computing_data_collection 'APEX3 (Bruker, 2016)'
_computing_data_reduction 'SAINT (Bruker, 2013)'
_computing_molecular_graphics 'SHELXTL (Sheldrick, 2008)'
_computing_publication_material 'SHELXTL (Sheldrick, 2008)'
_computing_structure_refinement 'SHELXL-2016/6 (Sheldrick, 2015b)'
_computing_structure_solution 'SHELXT 2014/5 (Sheldrick, 2015a)'
_diffrn_ambient_temperature 100.0(5)
_diffrn_measured_fraction_theta_full 0.999
_diffrn_measured_fraction_theta_max 0.998
_diffrn_measurement_device_type 'Bruker SMART APEX II CCD platform'
_diffrn_measurement_method '\w scans'
_diffrn_radiation_type MoK\a
_diffrn_radiation_wavelength 0.71073
_diffrn_reflns_av_R_equivalents 0.1033
_diffrn_reflns_av_unetI/netI 0.0669
_diffrn_reflns_Laue_measured_fraction_full 0.999
_diffrn_reflns_Laue_measured_fraction_max 0.998
_diffrn_reflns_limit_h_max 18
_diffrn_reflns_limit_h_min -18
_diffrn_reflns_limit_k_max 38
_diffrn_reflns_limit_k_min -38
_diffrn_reflns_limit_l_max 24
_diffrn_reflns_limit_l_min -24
_diffrn_reflns_number 109613
_diffrn_reflns_point_group_measured_fraction_full 0.999
_diffrn_reflns_point_group_measured_fraction_max 0.998
_diffrn_reflns_theta_full 27.104
_diffrn_reflns_theta_max 27.117
_diffrn_reflns_theta_min 1.686
_diffrn_source 'fine-focus sealed tube'
_exptl_absorpt_coefficient_mu 0.814
_exptl_absorpt_correction_T_max 0.7455
_exptl_absorpt_correction_T_min 0.5372
_exptl_absorpt_correction_type multi-scan
_exptl_absorpt_process_details 'SADABS-2016/2 (Krause et al., 2015)'
_exptl_crystal_colour green
_exptl_crystal_density_diffrn 1.115
_exptl_crystal_description block
_exptl_crystal_F_000 2780
_exptl_crystal_size_max 0.45
_exptl_crystal_size_mid 0.24
_exptl_crystal_size_min 0.12
_refine_diff_density_max 1.158
_refine_diff_density_min -0.999
_refine_diff_density_rms 0.077
_refine_ls_extinction_method none
_refine_ls_goodness_of_fit_ref 1.010
_refine_ls_hydrogen_treatment constr
_refine_ls_matrix_type full
_refine_ls_number_parameters 887
_refine_ls_number_reflns 16925
_refine_ls_number_restraints 163
_refine_ls_restrained_S_all 1.008
_refine_ls_R_factor_all 0.0900
_refine_ls_R_factor_gt 0.0535
_refine_ls_shift/su_max 0.001
_refine_ls_shift/su_mean 0.000
_refine_ls_structure_factor_coef Fsqd
_refine_ls_weighting_details 'w=1/[\s^2^(Fo^2^)+(0.0453P)^2^+11.6714P] where P=(Fo^2^+2Fc^2^)/3'
_refine_ls_weighting_scheme calc
_refine_ls_wR_factor_gt 0.1146
_refine_ls_wR_factor_ref 0.1320
_reflns_Friedel_coverage 0.000
_reflns_number_gt 11810
_reflns_number_total 16925
_reflns_threshold_expression 'I > 2\s(I)'
_cod_data_source_file ja7b02363_si_002.cif
_cod_data_source_block neijk64
_cod_original_cell_volume 7672.1(16)
_cod_database_code 4126132
_shelx_shelxl_version_number 2016/6
_shelx_space_group_comment
; 
The symmetry employed for this shelxl refinement is uniquely defined 
by the following loop, which should always be used as a source of 
symmetry information in preference to the above space-group names. 
They are only intended as comments. 
;
_shelx_estimated_absorpt_t_min 0.711
_shelx_estimated_absorpt_t_max 0.909

loop_
_space_group_symop_operation_xyz
'x, y, z'
'-x, y+1/2, -z+1/2'
'-x, -y, -z'
'x, -y-1/2, z-1/2'

loop_
_atom_site_label
_atom_site_type_symbol
_atom_site_fract_x
_atom_site_fract_y
_atom_site_fract_z
_atom_site_U_iso_or_equiv
_atom_site_adp_type
_atom_site_occupancy
_atom_site_site_symmetry_order
_atom_site_calc_flag
_atom_site_refinement_flags_posn
_atom_site_refinement_flags_adp
_atom_site_refinement_flags_occupancy
_atom_site_disorder_assembly
_atom_site_disorder_group
Fe1 Fe 0.77680(3) 0.34064(2) 0.63489(2) 0.02001(10) Uani 1 1 d . . . . .
Br1 Br 0.87692(2) 0.38426(2) 0.58353(2) 0.02700(9) Uani 1 1 d . . . . .
P1 P 0.77163(5) 0.38929(2) 0.73693(4) 0.01835(16) Uani 1 1 d . . . . .
P2 P 0.61547(5) 0.36678(2) 0.57756(4) 0.01813(16) Uani 1 1 d . . . . .
Si1 Si 0.95167(7) 0.25384(3) 0.69588(6) 0.0310(2) Uani 1 1 d D . . . .
C1 C 0.7375(2) 0.27705(12) 0.64507(17) 0.0312(8) Uani 1 1 d . . . . .
H1 H 0.683107 0.257711 0.638058 0.037 Uiso 1 1 calc R U . . .
C2 C 0.8263(3) 0.27911(10) 0.66561(17) 0.0284(7) Uani 1 1 d . . . . .
C3 C 1.0080(2) 0.26899(12) 0.6225(2) 0.0347(8) Uani 1 1 d . . . . .
H3 H 1.022414 0.301502 0.628696 0.042 Uiso 1 1 calc R U . . .
C4 C 1.1073(3) 0.24613(13) 0.6362(3) 0.0470(10) Uani 1 1 d . . . . .
H4A H 1.097773 0.213903 0.632704 0.071 Uiso 1 1 calc R U . . .
H4B H 1.153128 0.253887 0.686894 0.071 Uiso 1 1 calc R U . . .
H4C H 1.134548 0.255970 0.597861 0.071 Uiso 1 1 calc R U . . .
C5 C 0.9396(3) 0.26259(14) 0.5401(2) 0.0460(10) Uani 1 1 d . . . . .
H5A H 0.971874 0.273933 0.505784 0.069 Uiso 1 1 calc R U . . .
H5B H 0.877896 0.278788 0.531579 0.069 Uiso 1 1 calc R U . . .
H5C H 0.925262 0.230934 0.530270 0.069 Uiso 1 1 calc R U . . .
C6 C 1.0304(3) 0.27704(13) 0.7909(2) 0.0413(9) Uani 1 1 d . . . . .
H6 H 1.091548 0.258514 0.809340 0.050 Uiso 1 1 calc R U . . .
C7 C 1.0634(3) 0.32494(14) 0.7856(2) 0.0474(10) Uani 1 1 d . . . . .
H7A H 1.005238 0.344022 0.765181 0.071 Uiso 1 1 calc R U . . .
H7B H 1.102194 0.326025 0.752035 0.071 Uiso 1 1 calc R U . . .
H7C H 1.103933 0.335380 0.836338 0.071 Uiso 1 1 calc R U . . .
C8 C 0.9819(4) 0.2736(2) 0.8495(3) 0.0888(19) Uani 1 1 d . . . . .
H8A H 1.029174 0.282039 0.899259 0.133 Uiso 1 1 calc R U . . .
H8B H 0.959931 0.243050 0.851526 0.133 Uiso 1 1 calc R U . . .
H8C H 0.924841 0.293608 0.835931 0.133 Uiso 1 1 calc R U . . .
C10 C 0.9008(8) 0.1678(2) 0.6345(5) 0.098(3) Uani 0.682(7) 1 d D U P A 1
H10A H 0.896290 0.135955 0.643535 0.148 Uiso 0.682(7) 1 calc R U P A 1
H10B H 0.942967 0.172430 0.604101 0.148 Uiso 0.682(7) 1 calc R U P A 1
H10C H 0.834734 0.179556 0.607196 0.148 Uiso 0.682(7) 1 calc R U P A 1
C9 C 0.9445(6) 0.19140(17) 0.7093(5) 0.046(2) Uani 0.682(7) 1 d D U P A 1
H9 H 1.012983 0.179960 0.735325 0.055 Uiso 0.682(7) 1 calc R U P A 1
C11 C 0.8814(8) 0.1787(3) 0.7575(5) 0.080(3) Uani 0.682(7) 1 d D U P A 1
H11A H 0.829730 0.158487 0.727648 0.120 Uiso 0.682(7) 1 d R U P A 1
H11B H 0.923932 0.163656 0.803619 0.120 Uiso 0.682(7) 1 d R U P A 1
H11C H 0.853697 0.205365 0.770165 0.120 Uiso 0.682(7) 1 d R U P A 1
C10' C 1.0116(8) 0.1644(4) 0.7314(8) 0.048(4) Uani 0.318(7) 1 d D . P A 5
H10D H 1.029116 0.171808 0.785277 0.073 Uiso 0.318(7) 1 calc R U P A 5
H10E H 1.067733 0.170786 0.715155 0.073 Uiso 0.318(7) 1 calc R U P A 5
H10F H 0.995099 0.132779 0.723865 0.073 Uiso 0.318(7) 1 calc R U P A 5
C9' C 0.9237(13) 0.1918(3) 0.6850(14) 0.046(2) Uani 0.318(7) 1 d D . P A 5
H9' H 0.908307 0.183915 0.630337 0.055 Uiso 0.318(7) 1 calc R U P A 5
C11' C 0.8345(15) 0.1780(6) 0.7071(12) 0.080(3) Uani 0.318(7) 1 d D . P A 5
H11D H 0.834066 0.145678 0.712734 0.120 Uiso 0.318(7) 1 calc R U P A 5
H11E H 0.773317 0.187445 0.667332 0.120 Uiso 0.318(7) 1 calc R U P A 5
H11F H 0.839393 0.192131 0.755253 0.120 Uiso 0.318(7) 1 calc R U P A 5
C12 C 0.6885(2) 0.43381(9) 0.68548(15) 0.0188(6) Uani 1 1 d . . . . .
C13 C 0.6901(2) 0.47635(10) 0.71544(16) 0.0224(6) Uani 1 1 d . . . . .
H13 H 0.740646 0.484194 0.761727 0.027 Uiso 1 1 calc R U . . .
C14 C 0.6184(2) 0.50725(10) 0.67801(17) 0.0245(7) Uani 1 1 d . . . . .
H14 H 0.619450 0.535944 0.699179 0.029 Uiso 1 1 calc R U . . .
C15 C 0.5454(2) 0.49633(10) 0.60983(16) 0.0244(7) Uani 1 1 d . . . . .
H15 H 0.495949 0.517440 0.584807 0.029 Uiso 1 1 calc R U . . .
C16 C 0.5442(2) 0.45480(10) 0.57803(16) 0.0224(6) Uani 1 1 d . . . . .
H16 H 0.494902 0.447745 0.530678 0.027 Uiso 1 1 calc R U . . .
C17 C 0.6157(2) 0.42308(9) 0.61561(15) 0.0191(6) Uani 1 1 d . . . . .
C18 C 0.8816(2) 0.41861(9) 0.79748(16) 0.0198(6) Uani 1 1 d . . . . .
C19 C 0.9275(2) 0.44807(9) 0.76315(16) 0.0198(6) Uani 1 1 d . . . . .
H19 H 0.898097 0.453970 0.710351 0.024 Uiso 1 1 calc R U . . .
C20 C 1.0159(2) 0.46907(10) 0.80488(16) 0.0218(6) Uani 1 1 d . . . . .
C21 C 1.0579(2) 0.45877(10) 0.88226(17) 0.0241(7) Uani 1 1 d . . . . .
H21 H 1.118479 0.472472 0.911370 0.029 Uiso 1 1 calc R U . . .
C22 C 1.0144(2) 0.42925(10) 0.91825(16) 0.0238(6) Uani 1 1 d . . . . .
C23 C 0.9254(2) 0.40917(10) 0.87436(16) 0.0236(6) Uani 1 1 d . . . . .
H23 H 0.894444 0.388782 0.897516 0.028 Uiso 1 1 calc R U . . .
C24 C 0.7128(2) 0.37026(9) 0.80307(15) 0.0195(6) Uani 1 1 d . . . . .
C25 C 0.6848(2) 0.39988(10) 0.84966(16) 0.0245(7) Uani 1 1 d . . . . .
H25 H 0.695796 0.430764 0.846305 0.029 Uiso 1 1 calc R U . . .
C26 C 0.6415(2) 0.38491(11) 0.90042(17) 0.0271(7) Uani 1 1 d D . . . .
C27 C 0.6263(2) 0.33906(11) 0.90342(16) 0.0273(7) Uani 1 1 d . . . . .
H27 H 0.596180 0.328360 0.937645 0.033 Uiso 1 1 calc R U . . .
C28 C 0.6533(2) 0.30860(10) 0.85867(16) 0.0244(7) Uani 1 1 d D . . . .
C29 C 0.6962(2) 0.32526(10) 0.80804(16) 0.0236(6) Uani 1 1 d . . . . .
H29 H 0.714509 0.305214 0.776214 0.028 Uiso 1 1 calc R U . . .
C30 C 0.5164(2) 0.33915(10) 0.59992(15) 0.0200(6) Uani 1 1 d . . . . .
C31 C 0.4669(2) 0.36026(10) 0.64208(15) 0.0207(6) Uani 1 1 d . . . . .
H31 H 0.487241 0.389054 0.661980 0.025 Uiso 1 1 calc R U . . .
C32 C 0.3877(2) 0.33974(10) 0.65561(16) 0.0222(6) Uani 1 1 d . . . . .
C33 C 0.3620(2) 0.29698(11) 0.62707(18) 0.0296(7) Uani 1 1 d . . . . .
H33 H 0.308748 0.282569 0.636219 0.036 Uiso 1 1 calc R U . . .
C34 C 0.4109(3) 0.27438(11) 0.5856(2) 0.0346(8) Uani 1 1 d D . . . .
C35 C 0.4879(2) 0.29654(10) 0.57194(17) 0.0244(6) Uani 1 1 d . . . . .
H35 H 0.521563 0.282290 0.542960 0.029 Uiso 1 1 calc R U . . .
C36 C 0.5597(2) 0.37476(9) 0.47439(15) 0.0192(6) Uani 1 1 d . . . . .
C37 C 0.4590(2) 0.36861(9) 0.43604(16) 0.0213(6) Uani 1 1 d . . . . .
H37 H 0.417744 0.360895 0.463977 0.026 Uiso 1 1 calc R U . . .
C38 C 0.4173(2) 0.37357(9) 0.35706(16) 0.0213(6) Uani 1 1 d . . . . .
C39 C 0.4794(2) 0.38623(9) 0.31865(16) 0.0228(6) Uani 1 1 d . . . . .
H39 H 0.452098 0.389904 0.265130 0.027 Uiso 1 1 calc R U . . .
C40 C 0.5809(2) 0.39386(9) 0.35532(16) 0.0226(6) Uani 1 1 d . . . . .
C41 C 0.6201(2) 0.38736(9) 0.43375(16) 0.0218(6) Uani 1 1 d . . . . .
H41 H 0.688748 0.391548 0.459882 0.026 Uiso 1 1 calc R U . . .
C42 C 1.0634(2) 0.50149(11) 0.76483(17) 0.0257(7) Uani 1 1 d . . . . .
C43 C 1.0921(3) 0.47643(13) 0.7047(2) 0.0420(9) Uani 1 1 d . . . . .
H43A H 1.140297 0.453317 0.729353 0.063 Uiso 1 1 calc R U . . .
H43B H 1.121070 0.497185 0.678243 0.063 Uiso 1 1 calc R U . . .
H43C H 1.033149 0.462734 0.668121 0.063 Uiso 1 1 calc R U . . .
C44 C 1.1551(3) 0.52417(13) 0.8202(2) 0.0408(9) Uani 1 1 d . . . . .
H44A H 1.137043 0.540388 0.858635 0.061 Uiso 1 1 calc R U . . .
H44B H 1.182076 0.544937 0.792309 0.061 Uiso 1 1 calc R U . . .
H44C H 1.204902 0.501701 0.845063 0.061 Uiso 1 1 calc R U . . .
C45 C 0.9885(3) 0.53818(12) 0.7261(2) 0.0389(9) Uani 1 1 d . . . . .
H45A H 0.931118 0.524954 0.687103 0.058 Uiso 1 1 calc R U . . .
H45B H 1.019483 0.559809 0.702542 0.058 Uiso 1 1 calc R U . . .
H45C H 0.967200 0.553119 0.764138 0.058 Uiso 1 1 calc R U . . .
C46 C 1.0623(2) 0.41749(10) 1.00286(17) 0.0317(8) Uani 0.807(8) 1 d D . P B 1
C47 C 1.1535(5) 0.4464(2) 1.0429(3) 0.067(2) Uani 0.807(8) 1 d D U P B 1
H47A H 1.204817 0.440302 1.021191 0.100 Uiso 0.807(8) 1 calc R U P B 1
H47B H 1.178722 0.439595 1.097256 0.100 Uiso 0.807(8) 1 calc R U P B 1
H47C H 1.135013 0.477843 1.035557 0.100 Uiso 0.807(8) 1 calc R U P B 1
C48 C 0.9878(4) 0.4257(2) 1.0425(2) 0.0512(16) Uani 0.807(8) 1 d D U P B 1
H48A H 0.969892 0.457240 1.038585 0.077 Uiso 0.807(8) 1 calc R U P B 1
H48B H 1.017250 0.417460 1.096200 0.077 Uiso 0.807(8) 1 calc R U P B 1
H48C H 0.928609 0.407820 1.018301 0.077 Uiso 0.807(8) 1 calc R U P B 1
C49 C 1.0927(4) 0.36904(15) 1.0099(3) 0.0436(14) Uani 0.807(8) 1 d D U P B 1
H49A H 1.034627 0.350480 0.985470 0.065 Uiso 0.807(8) 1 calc R U P B 1
H49B H 1.121868 0.361061 1.063719 0.065 Uiso 0.807(8) 1 calc R U P B 1
H49C H 1.141354 0.364280 0.985095 0.065 Uiso 0.807(8) 1 calc R U P B 1
C46' C 1.0623(2) 0.41749(10) 1.00286(17) 0.0317(8) Uani 0.193(8) 1 d D . P B 5
C47' C 1.0953(17) 0.4584(4) 1.0534(10) 0.046(6) Uani 0.193(8) 1 d D U P B 5
H47D H 1.149134 0.473182 1.042349 0.069 Uiso 0.193(8) 1 calc R U P B 5
H47E H 1.118322 0.449344 1.106882 0.069 Uiso 0.193(8) 1 calc R U P B 5
H47F H 1.039626 0.478915 1.043534 0.069 Uiso 0.193(8) 1 calc R U P B 5
C48' C 0.9955(13) 0.3896(7) 1.0338(10) 0.060(7) Uani 0.193(8) 1 d D U P B 5
H48D H 0.930736 0.403950 1.020459 0.090 Uiso 0.193(8) 1 calc R U P B 5
H48E H 1.025587 0.387380 1.089137 0.090 Uiso 0.193(8) 1 calc R U P B 5
H48F H 0.987434 0.359886 1.011428 0.090 Uiso 0.193(8) 1 calc R U P B 5
C49' C 1.1543(11) 0.3892(7) 1.0117(10) 0.053(7) Uani 0.193(8) 1 d D U P B 5
H49D H 1.136814 0.365367 0.973936 0.080 Uiso 0.193(8) 1 calc R U P B 5
H49E H 1.179121 0.376360 1.062829 0.080 Uiso 0.193(8) 1 calc R U P B 5
H49F H 1.205449 0.407955 1.004116 0.080 Uiso 0.193(8) 1 calc R U P B 5
C50 C 0.6173(5) 0.41538(17) 0.9577(3) 0.0348(13) Uani 0.789(13) 1 d D . P C 1
C51 C 0.6473(7) 0.46361(18) 0.9511(5) 0.062(2) Uani 0.789(13) 1 d D . P C 1
H51A H 0.718913 0.465191 0.963195 0.093 Uiso 0.789(13) 1 calc R U P C 1
H51B H 0.628659 0.482202 0.986676 0.093 Uiso 0.789(13) 1 calc R U P C 1
H51C H 0.613660 0.474227 0.899140 0.093 Uiso 0.789(13) 1 calc R U P C 1
C52 C 0.6730(5) 0.3997(3) 1.0397(3) 0.0491(16) Uani 0.789(13) 1 d D . P C 1
H52A H 0.649034 0.370343 1.047290 0.074 Uiso 0.789(13) 1 calc R U P C 1
H52B H 0.661593 0.420824 1.075490 0.074 Uiso 0.789(13) 1 calc R U P C 1
H52C H 0.743835 0.398154 1.048404 0.074 Uiso 0.789(13) 1 calc R U P C 1
C53 C 0.5063(5) 0.4135(4) 0.9432(7) 0.0494(14) Uani 0.789(13) 1 d D . P C 1
H53A H 0.470010 0.425659 0.892724 0.074 Uiso 0.789(13) 1 calc R U P C 1
H53B H 0.491561 0.431058 0.981802 0.074 Uiso 0.789(13) 1 calc R U P C 1
H53C H 0.486392 0.382640 0.945637 0.074 Uiso 0.789(13) 1 calc R U P C 1
C54 C 0.6278(8) 0.2589(2) 0.8551(4) 0.0256(14) Uani 0.538(6) 1 d D . P D 1
C55 C 0.5949(7) 0.2433(3) 0.9203(4) 0.0435(17) Uani 0.538(6) 1 d D . P D 1
H55A H 0.645048 0.251532 0.968986 0.065 Uiso 0.538(6) 1 calc R U P D 1
H55B H 0.586409 0.211053 0.917891 0.065 Uiso 0.538(6) 1 calc R U P D 1
H55C H 0.532075 0.257556 0.915795 0.065 Uiso 0.538(6) 1 calc R U P D 1
C56 C 0.5485(7) 0.2449(3) 0.7797(4) 0.0391(17) Uani 0.538(6) 1 d D . P D 1
H56A H 0.487140 0.260970 0.773120 0.059 Uiso 0.538(6) 1 calc R U P D 1
H56B H 0.536741 0.212920 0.780483 0.059 Uiso 0.538(6) 1 calc R U P D 1
H56C H 0.571186 0.251955 0.737590 0.059 Uiso 0.538(6) 1 calc R U P D 1
C57 C 0.7239(10) 0.2344(9) 0.8618(9) 0.0393(19) Uani 0.538(6) 1 d D . P D 1
H57A H 0.742419 0.241417 0.817602 0.059 Uiso 0.538(6) 1 calc R U P D 1
H57B H 0.713840 0.202346 0.863814 0.059 Uiso 0.538(6) 1 calc R U P D 1
H57C H 0.776654 0.243907 0.908206 0.059 Uiso 0.538(6) 1 calc R U P D 1
C50' C 0.6004(16) 0.4198(6) 0.9419(11) 0.0348(13) Uani 0.211(13) 1 d D . P C 5
C51' C 0.594(2) 0.4673(6) 0.9113(15) 0.062(2) Uani 0.211(13) 1 d D . P C 5
H51D H 0.658465 0.475843 0.908559 0.093 Uiso 0.211(13) 1 calc R U P C 5
H51E H 0.543903 0.468807 0.860460 0.093 Uiso 0.211(13) 1 calc R U P C 5
H51F H 0.576899 0.487665 0.945296 0.093 Uiso 0.211(13) 1 calc R U P C 5
C52' C 0.6772(19) 0.4180(10) 1.0225(13) 0.0491(16) Uani 0.211(13) 1 d D . P C 5
H52D H 0.645270 0.424821 1.059404 0.074 Uiso 0.211(13) 1 calc R U P C 5
H52E H 0.729217 0.439853 1.027066 0.074 Uiso 0.211(13) 1 calc R U P C 5
H52F H 0.706226 0.388258 1.032358 0.074 Uiso 0.211(13) 1 calc R U P C 5
C53' C 0.4994(18) 0.4071(16) 0.946(3) 0.0494(14) Uani 0.211(13) 1 d D . P C 5
H53D H 0.481082 0.428266 0.978108 0.074 Uiso 0.211(13) 1 calc R U P C 5
H53E H 0.502927 0.377159 0.967033 0.074 Uiso 0.211(13) 1 calc R U P C 5
H53F H 0.449675 0.407643 0.894532 0.074 Uiso 0.211(13) 1 calc R U P C 5
C54' C 0.6461(9) 0.2585(2) 0.8711(5) 0.0256(14) Uani 0.462(6) 1 d D . P D 5
C55' C 0.6542(8) 0.2483(3) 0.9529(5) 0.0435(17) Uani 0.462(6) 1 d D . P D 5
H55D H 0.716447 0.260146 0.988031 0.065 Uiso 0.462(6) 1 calc R U P D 5
H55E H 0.652399 0.216081 0.959643 0.065 Uiso 0.462(6) 1 calc R U P D 5
H55F H 0.598790 0.262048 0.963266 0.065 Uiso 0.462(6) 1 calc R U P D 5
C56' C 0.5422(8) 0.2464(3) 0.8171(5) 0.0391(17) Uani 0.462(6) 1 d D . P D 5
H56D H 0.493013 0.261842 0.833012 0.059 Uiso 0.462(6) 1 calc R U P D 5
H56E H 0.532487 0.214285 0.818588 0.059 Uiso 0.462(6) 1 calc R U P D 5
H56F H 0.534874 0.255360 0.765273 0.059 Uiso 0.462(6) 1 calc R U P D 5
C57' C 0.7215(12) 0.2299(11) 0.8511(11) 0.0393(19) Uani 0.462(6) 1 d D . P D 5
H57D H 0.708719 0.231743 0.796427 0.059 Uiso 0.462(6) 1 calc R U P D 5
H57E H 0.715477 0.198932 0.865034 0.059 Uiso 0.462(6) 1 calc R U P D 5
H57F H 0.788283 0.240606 0.879091 0.059 Uiso 0.462(6) 1 calc R U P D 5
C58 C 0.3289(2) 0.36325(11) 0.69847(17) 0.0257(7) Uani 1 1 d . . . . .
C59 C 0.2201(2) 0.36654(12) 0.6464(2) 0.0346(8) Uani 1 1 d . . . . .
H59A H 0.193027 0.336646 0.632702 0.052 Uiso 1 1 calc R U . . .
H59B H 0.215517 0.382922 0.600231 0.052 Uiso 1 1 calc R U . . .
H59C H 0.182339 0.382146 0.673071 0.052 Uiso 1 1 calc R U . . .
C60 C 0.3668(3) 0.41049(12) 0.7221(2) 0.0372(8) Uani 1 1 d . . . . .
H60A H 0.326239 0.424678 0.747941 0.056 Uiso 1 1 calc R U . . .
H60B H 0.362756 0.427716 0.676878 0.056 Uiso 1 1 calc R U . . .
H60C H 0.435552 0.409246 0.756580 0.056 Uiso 1 1 calc R U . . .
C61 C 0.3372(3) 0.33698(12) 0.77031(18) 0.0345(8) Uani 1 1 d . . . . .
H61A H 0.311843 0.306865 0.756217 0.052 Uiso 1 1 calc R U . . .
H61B H 0.298442 0.351770 0.797048 0.052 Uiso 1 1 calc R U . . .
H61C H 0.406492 0.335523 0.803577 0.052 Uiso 1 1 calc R U . . .
C62 C 0.3604(4) 0.2315(2) 0.5423(3) 0.0261(13) Uani 0.517(5) 1 d D . P E 1
C63 C 0.4203(6) 0.2115(2) 0.4975(4) 0.044(2) Uani 0.517(5) 1 d D U P E 1
H63A H 0.488542 0.206892 0.531501 0.067 Uiso 0.517(5) 1 calc R U P E 1
H63B H 0.419642 0.231836 0.456583 0.067 Uiso 0.517(5) 1 calc R U P E 1
H63C H 0.391359 0.183052 0.475756 0.067 Uiso 0.517(5) 1 calc R U P E 1
C64 C 0.2540(5) 0.2377(2) 0.4869(3) 0.0364(18) Uani 0.517(5) 1 d D . P E 1
H64A H 0.229008 0.209427 0.461937 0.055 Uiso 0.517(5) 1 calc R U P E 1
H64B H 0.253212 0.259901 0.448534 0.055 Uiso 0.517(5) 1 calc R U P E 1
H64C H 0.212141 0.247817 0.514992 0.055 Uiso 0.517(5) 1 calc R U P E 1
C65 C 0.3606(11) 0.1994(7) 0.6053(9) 0.0376(17) Uani 0.517(5) 1 d D . P E 1
H65A H 0.331263 0.171076 0.582780 0.056 Uiso 0.517(5) 1 calc R U P E 1
H65B H 0.322151 0.212013 0.634189 0.056 Uiso 0.517(5) 1 calc R U P E 1
H65C H 0.428687 0.194360 0.639304 0.056 Uiso 0.517(5) 1 calc R U P E 1
C62' C 0.3990(5) 0.22360(19) 0.5677(4) 0.0261(13) Uani 0.483(5) 1 d D . P E 5
C63' C 0.3358(7) 0.2233(3) 0.4833(4) 0.058(3) Uani 0.483(5) 1 d D U P E 5
H63D H 0.321330 0.192600 0.465826 0.087 Uiso 0.483(5) 1 calc R U P E 5
H63E H 0.371767 0.238002 0.454284 0.087 Uiso 0.483(5) 1 calc R U P E 5
H63F H 0.273907 0.239150 0.475694 0.087 Uiso 0.483(5) 1 calc R U P E 5
C64' C 0.4950(5) 0.1981(2) 0.5780(5) 0.043(2) Uani 0.483(5) 1 d D . P E 5
H64D H 0.537994 0.199269 0.631374 0.064 Uiso 0.483(5) 1 calc R U P E 5
H64E H 0.528712 0.211698 0.546345 0.064 Uiso 0.483(5) 1 calc R U P E 5
H64F H 0.479309 0.167126 0.562665 0.064 Uiso 0.483(5) 1 calc R U P E 5
C65' C 0.3441(11) 0.1992(8) 0.6125(10) 0.0376(17) Uani 0.483(5) 1 d D . P E 5
H65D H 0.279789 0.213290 0.602962 0.056 Uiso 0.483(5) 1 calc R U P E 5
H65E H 0.382952 0.200698 0.666853 0.056 Uiso 0.483(5) 1 calc R U P E 5
H65F H 0.334516 0.168145 0.596344 0.056 Uiso 0.483(5) 1 calc R U P E 5
C66 C 0.3069(2) 0.36328(10) 0.31792(16) 0.0257(7) Uani 1 1 d . . . . .
C67 C 0.2455(2) 0.38752(13) 0.35797(19) 0.0387(9) Uani 1 1 d . . . . .
H67A H 0.265159 0.377325 0.410695 0.058 Uiso 1 1 calc R U . . .
H67B H 0.175365 0.381175 0.331625 0.058 Uiso 1 1 calc R U . . .
H67C H 0.256843 0.419550 0.357163 0.058 Uiso 1 1 calc R U . . .
C68 C 0.2933(3) 0.31294(11) 0.3216(2) 0.0392(9) Uani 1 1 d . . . . .
H68A H 0.316506 0.303363 0.374773 0.059 Uiso 1 1 calc R U . . .
H68B H 0.331528 0.297799 0.294789 0.059 Uiso 1 1 calc R U . . .
H68C H 0.223306 0.305498 0.297567 0.059 Uiso 1 1 calc R U . . .
C69 C 0.2677(3) 0.37720(12) 0.23386(17) 0.0336(8) Uani 1 1 d . . . . .
H69A H 0.197007 0.370620 0.211930 0.050 Uiso 1 1 calc R U . . .
H69B H 0.302945 0.360758 0.206169 0.050 Uiso 1 1 calc R U . . .
H69C H 0.278227 0.409102 0.229939 0.050 Uiso 1 1 calc R U . . .
C70 C 0.6442(2) 0.41026(11) 0.30961(17) 0.0277(7) Uani 1 1 d . . . . .
C71 C 0.6254(3) 0.38192(12) 0.23774(18) 0.0359(8) Uani 1 1 d . . . . .
H71A H 0.640936 0.350824 0.252250 0.054 Uiso 1 1 calc R U . . .
H71B H 0.667419 0.392458 0.210054 0.054 Uiso 1 1 calc R U . . .
H71C H 0.555940 0.384448 0.205185 0.054 Uiso 1 1 calc R U . . .
C72 C 0.7550(2) 0.40802(12) 0.35591(19) 0.0329(8) Uani 1 1 d . . . . .
H72A H 0.769742 0.427056 0.400789 0.049 Uiso 1 1 calc R U . . .
H72B H 0.792569 0.418219 0.324551 0.049 Uiso 1 1 calc R U . . .
H72C H 0.773331 0.377336 0.371949 0.049 Uiso 1 1 calc R U . . .
C73 C 0.6168(3) 0.45870(12) 0.2866(2) 0.0404(9) Uani 1 1 d . . . . .
H73A H 0.546575 0.460533 0.255577 0.061 Uiso 1 1 calc R U . . .
H73B H 0.656374 0.469596 0.257211 0.061 Uiso 1 1 calc R U . . .
H73C H 0.629895 0.476898 0.332288 0.061 Uiso 1 1 calc R U . . .
C74 C 0.9719(3) 0.62411(13) 0.5514(2) 0.0419(9) Uani 1 1 d . . . . .
H74A H 0.916095 0.643009 0.522872 0.063 Uiso 1 1 calc R U . . .
H74B H 1.032229 0.635148 0.544987 0.063 Uiso 1 1 calc R U . . .
H74C H 0.979795 0.624667 0.605372 0.063 Uiso 1 1 calc R U . . .
C75 C 0.9526(3) 0.57724(13) 0.5222(2) 0.0376(8) Uani 1 1 d . . . . .
H75A H 0.947708 0.576105 0.468345 0.045 Uiso 1 1 calc R U . . .
H75B H 1.007324 0.557649 0.552023 0.045 Uiso 1 1 calc R U . . .
O1 O 0.86235(16) 0.56283(8) 0.52921(13) 0.0313(5) Uani 1 1 d . . . . .
C76 C 0.8375(3) 0.51862(12) 0.5029(2) 0.0374(8) Uani 1 1 d . . . . .
H76A H 0.890737 0.498020 0.531640 0.045 Uiso 1 1 calc R U . . .
H76B H 0.829247 0.516558 0.448398 0.045 Uiso 1 1 calc R U . . .
C77 C 0.7423(3) 0.50636(12) 0.5142(2) 0.0411(9) Uani 1 1 d . . . . .
H77A H 0.751858 0.507434 0.568412 0.062 Uiso 1 1 calc R U . . .
H77B H 0.722767 0.476302 0.494873 0.062 Uiso 1 1 calc R U . . .
H77C H 0.690498 0.527383 0.486587 0.062 Uiso 1 1 calc R U . . .

loop_
_atom_site_aniso_label
_atom_site_aniso_U_11
_atom_site_aniso_U_22
_atom_site_aniso_U_33
_atom_site_aniso_U_23
_atom_site_aniso_U_13
_atom_site_aniso_U_12
Fe1 0.0211(2) 0.0195(2) 0.0198(2) 0.00002(17) 0.00759(16) 0.00016(17)
Br1 0.02674(16) 0.02994(17) 0.02654(16) 0.00104(13) 0.01206(12) -0.00406(13)
P1 0.0196(4) 0.0177(4) 0.0163(3) 0.0011(3) 0.0044(3) -0.0006(3)
P2 0.0196(4) 0.0190(4) 0.0150(3) 0.0000(3) 0.0051(3) -0.0011(3)
Si1 0.0290(5) 0.0244(5) 0.0398(5) 0.0032(4) 0.0124(4) 0.0036(4)
C1 0.0333(19) 0.044(2) 0.0188(15) -0.0053(14) 0.0123(13) -0.0252(15)
C2 0.039(2) 0.0245(17) 0.0251(16) 0.0020(13) 0.0159(14) 0.0092(14)
C3 0.0300(18) 0.0284(18) 0.048(2) -0.0024(15) 0.0170(16) 0.0024(14)
C4 0.035(2) 0.038(2) 0.074(3) -0.003(2) 0.027(2) 0.0016(17)
C5 0.048(2) 0.053(3) 0.043(2) -0.0024(19) 0.0230(19) 0.0056(19)
C6 0.037(2) 0.047(2) 0.036(2) 0.0071(17) 0.0078(16) 0.0024(17)
C7 0.045(2) 0.053(3) 0.040(2) -0.0049(18) 0.0099(18) -0.0099(19)
C8 0.099(4) 0.124(5) 0.054(3) -0.015(3) 0.041(3) -0.043(4)
C10 0.190(10) 0.033(4) 0.092(6) -0.022(4) 0.074(7) -0.041(5)
C9 0.038(4) 0.029(2) 0.069(7) 0.011(3) 0.019(4) 0.006(2)
C11 0.130(8) 0.041(3) 0.086(6) 0.018(5) 0.060(6) -0.006(4)
C10' 0.036(7) 0.019(6) 0.080(10) 0.006(6) 0.006(6) 0.008(5)
C9' 0.038(4) 0.029(2) 0.069(7) 0.011(3) 0.019(4) 0.006(2)
C11' 0.130(8) 0.041(3) 0.086(6) 0.018(5) 0.060(6) -0.006(4)
C12 0.0201(14) 0.0196(15) 0.0177(13) 0.0033(11) 0.0078(11) -0.0008(11)
C13 0.0248(16) 0.0223(15) 0.0182(14) -0.0006(12) 0.0050(12) -0.0009(12)
C14 0.0301(17) 0.0166(15) 0.0274(16) 0.0000(12) 0.0108(13) 0.0010(12)
C15 0.0260(16) 0.0228(16) 0.0233(15) 0.0053(12) 0.0073(12) 0.0047(12)
C16 0.0253(16) 0.0225(15) 0.0171(14) 0.0012(12) 0.0045(12) 0.0013(12)
C17 0.0203(14) 0.0201(15) 0.0170(13) 0.0009(11) 0.0067(11) 0.0001(11)
C18 0.0192(14) 0.0173(14) 0.0220(14) -0.0013(11) 0.0060(11) 0.0010(11)
C19 0.0219(15) 0.0205(15) 0.0157(13) 0.0016(11) 0.0047(11) 0.0005(12)
C20 0.0220(15) 0.0202(15) 0.0231(15) -0.0025(12) 0.0076(12) -0.0002(12)
C21 0.0204(15) 0.0234(16) 0.0250(15) -0.0026(12) 0.0034(12) -0.0010(12)
C22 0.0245(16) 0.0227(16) 0.0204(14) 0.0014(12) 0.0031(12) 0.0024(12)
C23 0.0264(16) 0.0217(15) 0.0202(14) 0.0015(12) 0.0051(12) -0.0011(12)
C24 0.0182(14) 0.0209(15) 0.0171(13) 0.0014(11) 0.0032(11) -0.0017(11)
C25 0.0287(16) 0.0204(15) 0.0244(15) -0.0042(12) 0.0092(13) -0.0066(12)
C26 0.0308(17) 0.0299(17) 0.0219(15) -0.0071(13) 0.0108(13) -0.0089(14)
C27 0.0305(17) 0.0323(18) 0.0191(14) -0.0031(13) 0.0086(13) -0.0076(14)
C28 0.0282(16) 0.0228(16) 0.0213(15) 0.0039(12) 0.0073(12) -0.0011(12)
C29 0.0278(16) 0.0207(15) 0.0227(15) 0.0010(12) 0.0095(12) 0.0018(12)
C30 0.0230(15) 0.0230(15) 0.0121(12) 0.0013(11) 0.0037(11) 0.0014(12)
C31 0.0206(15) 0.0216(15) 0.0173(13) -0.0002(11) 0.0034(11) 0.0002(12)
C32 0.0231(15) 0.0246(16) 0.0191(14) -0.0003(12) 0.0075(12) -0.0009(12)
C33 0.0326(18) 0.0290(18) 0.0331(17) -0.0038(14) 0.0188(14) -0.0096(14)
C34 0.046(2) 0.0255(18) 0.042(2) -0.0095(15) 0.0282(17) -0.0131(15)
C35 0.0299(17) 0.0226(16) 0.0253(15) -0.0019(12) 0.0151(13) -0.0025(13)
C36 0.0241(15) 0.0188(15) 0.0136(13) -0.0004(11) 0.0053(11) 0.0017(11)
C37 0.0250(15) 0.0188(15) 0.0208(14) 0.0000(11) 0.0089(12) 0.0018(12)
C38 0.0261(16) 0.0164(14) 0.0201(14) -0.0033(11) 0.0065(12) 0.0029(12)
C39 0.0338(17) 0.0179(15) 0.0152(13) 0.0009(11) 0.0067(12) 0.0042(12)
C40 0.0316(17) 0.0158(15) 0.0224(15) -0.0005(11) 0.0121(13) 0.0025(12)
C41 0.0258(15) 0.0174(14) 0.0216(14) -0.0013(12) 0.0075(12) -0.0030(12)
C42 0.0242(16) 0.0293(17) 0.0234(15) -0.0028(13) 0.0080(13) -0.0084(13)
C43 0.043(2) 0.047(2) 0.046(2) -0.0136(18) 0.0282(18) -0.0178(18)
C44 0.037(2) 0.045(2) 0.038(2) -0.0023(17) 0.0103(16) -0.0198(17)
C45 0.043(2) 0.035(2) 0.0369(19) 0.0077(16) 0.0119(16) -0.0058(16)
C46 0.0323(18) 0.0336(19) 0.0213(15) 0.0038(13) -0.0006(13) -0.0023(14)
C47 0.073(5) 0.071(4) 0.028(3) 0.017(3) -0.020(3) -0.032(4)
C48 0.071(4) 0.061(4) 0.018(2) 0.003(2) 0.012(2) 0.020(3)
C49 0.053(3) 0.042(3) 0.025(2) 0.011(2) 0.001(2) 0.010(2)
C46' 0.0323(18) 0.0336(19) 0.0213(15) 0.0038(13) -0.0006(13) -0.0023(14)
C47' 0.060(15) 0.052(13) 0.014(8) -0.002(8) -0.001(10) -0.004(11)
C48' 0.067(12) 0.079(14) 0.017(8) 0.010(10) -0.005(8) -0.004(12)
C49' 0.065(15) 0.059(15) 0.020(9) -0.004(9) -0.005(10) 0.038(12)
C50 0.050(3) 0.035(2) 0.028(3) -0.013(2) 0.024(3) -0.0154(19)
C51 0.110(7) 0.037(3) 0.066(5) -0.029(3) 0.066(5) -0.029(4)
C52 0.063(3) 0.061(5) 0.030(3) -0.015(3) 0.025(2) -0.024(3)
C53 0.057(3) 0.047(5) 0.054(3) -0.019(3) 0.032(2) -0.006(2)
C54 0.028(4) 0.0226(17) 0.024(3) 0.0089(17) 0.007(3) 0.0021(17)
C55 0.072(6) 0.026(3) 0.046(4) 0.007(3) 0.037(4) -0.004(4)
C56 0.041(3) 0.022(2) 0.044(5) 0.005(4) 0.003(4) -0.0070(19)
C57 0.046(2) 0.020(5) 0.051(4) -0.004(4) 0.016(3) 0.001(2)
C50' 0.050(3) 0.035(2) 0.028(3) -0.013(2) 0.024(3) -0.0154(19)
C51' 0.110(7) 0.037(3) 0.066(5) -0.029(3) 0.066(5) -0.029(4)
C52' 0.063(3) 0.061(5) 0.030(3) -0.015(3) 0.025(2) -0.024(3)
C53' 0.057(3) 0.047(5) 0.054(3) -0.019(3) 0.032(2) -0.006(2)
C54' 0.028(4) 0.0226(17) 0.024(3) 0.0089(17) 0.007(3) 0.0021(17)
C55' 0.072(6) 0.026(3) 0.046(4) 0.007(3) 0.037(4) -0.004(4)
C56' 0.041(3) 0.022(2) 0.044(5) 0.005(4) 0.003(4) -0.0070(19)
C57' 0.046(2) 0.020(5) 0.051(4) -0.004(4) 0.016(3) 0.001(2)
C58 0.0224(16) 0.0286(17) 0.0282(16) -0.0019(13) 0.0115(13) 0.0013(13)
C59 0.0246(17) 0.0351(19) 0.044(2) 0.0037(16) 0.0120(15) 0.0040(14)
C60 0.036(2) 0.035(2) 0.048(2) -0.0124(16) 0.0241(17) -0.0044(15)
C61 0.0371(19) 0.041(2) 0.0299(17) -0.0022(15) 0.0169(15) 0.0022(16)
C62 0.030(4) 0.024(3) 0.025(4) 0.000(2) 0.009(3) -0.003(3)
C63 0.052(5) 0.031(4) 0.058(5) -0.019(3) 0.029(4) -0.016(3)
C64 0.037(4) 0.039(4) 0.029(3) -0.012(3) 0.007(3) -0.014(3)
C65 0.040(4) 0.0230(19) 0.061(3) -0.005(2) 0.032(3) -0.008(3)
C62' 0.030(4) 0.024(3) 0.025(4) 0.000(2) 0.009(3) -0.003(3)
C63' 0.080(7) 0.029(4) 0.044(5) 0.005(4) -0.005(5) -0.010(5)
C64' 0.055(5) 0.017(4) 0.075(6) 0.000(4) 0.045(5) 0.001(3)
C65' 0.040(4) 0.0230(19) 0.061(3) -0.005(2) 0.032(3) -0.008(3)
C66 0.0252(16) 0.0271(17) 0.0197(14) 0.0001(12) 0.0013(12) 0.0006(13)
C67 0.0264(18) 0.056(2) 0.0297(17) -0.0077(17) 0.0046(14) 0.0043(16)
C68 0.0338(19) 0.0292(19) 0.042(2) 0.0071(15) -0.0023(16) -0.0052(15)
C69 0.0342(19) 0.0348(19) 0.0234(16) 0.0006(14) -0.0005(14) -0.0003(15)
C70 0.0405(19) 0.0253(17) 0.0213(15) 0.0023(13) 0.0156(14) 0.0008(14)
C71 0.044(2) 0.045(2) 0.0233(16) 0.0005(15) 0.0166(15) 0.0022(17)
C72 0.0353(19) 0.0361(19) 0.0325(17) 0.0027(15) 0.0184(15) -0.0028(15)
C73 0.052(2) 0.0308(19) 0.048(2) 0.0157(16) 0.0299(19) 0.0085(17)
C74 0.038(2) 0.051(2) 0.039(2) -0.0002(17) 0.0153(16) -0.0089(17)
C75 0.0280(18) 0.050(2) 0.0375(19) 0.0067(17) 0.0146(15) 0.0013(16)
O1 0.0290(12) 0.0338(13) 0.0348(12) -0.0022(10) 0.0155(10) -0.0009(10)
C76 0.044(2) 0.035(2) 0.0371(19) -0.0036(16) 0.0190(16) 0.0032(16)
C77 0.046(2) 0.035(2) 0.044(2) -0.0099(16) 0.0182(18) -0.0081(17)

loop_
_atom_type_symbol
_atom_type_description
_atom_type_scat_dispersion_real
_atom_type_scat_dispersion_imag
_atom_type_scat_source
C C 0.0033 0.0016 'International Tables Vol C Tables 4.2.6.8 and 6.1.1.4'
H H 0.0000 0.0000 'International Tables Vol C Tables 4.2.6.8 and 6.1.1.4'
O O 0.0106 0.0060 'International Tables Vol C Tables 4.2.6.8 and 6.1.1.4'
Si Si 0.0817 0.0704 'International Tables Vol C Tables 4.2.6.8 and 6.1.1.4'
P P 0.1023 0.0942 'International Tables Vol C Tables 4.2.6.8 and 6.1.1.4'
Fe Fe 0.3463 0.8444 'International Tables Vol C Tables 4.2.6.8 and 6.1.1.4'
Br Br -0.2901 2.4595 'International Tables Vol C Tables 4.2.6.8 and 6.1.1.4'

loop_
_geom_angle_atom_site_label_1
_geom_angle_atom_site_label_2
_geom_angle_atom_site_label_3
_geom_angle
C2 Fe1 C1 34.89(14)
C2 Fe1 P2 130.16(10)
C1 Fe1 P2 95.43(10)
C2 Fe1 Br1 114.83(10)
C1 Fe1 Br1 141.84(10)
P2 Fe1 Br1 105.98(3)
C2 Fe1 P1 115.94(9)
C1 Fe1 P1 114.11(9)
P2 Fe1 P1 81.98(3)
Br1 Fe1 P1 100.11(3)
C24 P1 C18 103.81(13)
C24 P1 C12 102.33(13)
C18 P1 C12 104.02(13)
C24 P1 Fe1 119.73(10)
C18 P1 Fe1 121.48(10)
C12 P1 Fe1 102.69(9)
C30 P2 C36 102.18(13)
C30 P2 C17 103.06(13)
C36 P2 C17 103.28(13)
C30 P2 Fe1 118.43(9)
C36 P2 Fe1 122.06(10)
C17 P2 Fe1 105.39(9)
C2 Si1 C6 109.85(16)
C2 Si1 C3 107.46(15)
C6 Si1 C3 109.30(17)
C2 Si1 C9 110.6(3)
C6 Si1 C9 106.5(3)
C3 Si1 C9 113.1(3)
C2 Si1 C9' 102.8(5)
C6 Si1 C9' 120.0(7)
C3 Si1 C9' 106.7(7)
C2 C1 Fe1 71.3(2)
C2 C1 H1 144.4
Fe1 C1 H1 144.4
C1 C2 Si1 152.9(3)
C1 C2 Fe1 73.8(2)
Si1 C2 Fe1 132.84(19)
C4 C3 C5 110.6(3)
C4 C3 Si1 112.7(3)
C5 C3 Si1 114.7(3)
C4 C3 H3 106.1
C5 C3 H3 106.1
Si1 C3 H3 106.1
C3 C4 H4A 109.5
C3 C4 H4B 109.5
H4A C4 H4B 109.5
C3 C4 H4C 109.5
H4A C4 H4C 109.5
H4B C4 H4C 109.5
C3 C5 H5A 109.5
C3 C5 H5B 109.5
H5A C5 H5B 109.5
C3 C5 H5C 109.5
H5A C5 H5C 109.5
H5B C5 H5C 109.5
C8 C6 C7 110.3(4)
C8 C6 Si1 112.8(3)
C7 C6 Si1 112.8(2)
C8 C6 H6 106.9
C7 C6 H6 106.9
Si1 C6 H6 106.9
C6 C7 H7A 109.5
C6 C7 H7B 109.5
H7A C7 H7B 109.5
C6 C7 H7C 109.5
H7A C7 H7C 109.5
H7B C7 H7C 109.5
C6 C8 H8A 109.5
C6 C8 H8B 109.5
H8A C8 H8B 109.5
C6 C8 H8C 109.5
H8A C8 H8C 109.5
H8B C8 H8C 109.5
C9 C10 H10A 109.5
C9 C10 H10B 109.5
H10A C10 H10B 109.5
C9 C10 H10C 109.5
H10A C10 H10C 109.5
H10B C10 H10C 109.5
C10 C9 C11 106.8(6)
C10 C9 Si1 111.6(5)
C11 C9 Si1 113.2(5)
C10 C9 H9 108.4
C11 C9 H9 108.4
Si1 C9 H9 108.4
C9 C11 H11A 108.0
C9 C11 H11B 108.5
H11A C11 H11B 109.8
C9 C11 H11C 108.6
H11A C11 H11C 111.2
H11B C11 H11C 110.7
C9' C10' H10D 109.5
C9' C10' H10E 109.5
H10D C10' H10E 109.5
C9' C10' H10F 109.5
H10D C10' H10F 109.5
H10E C10' H10F 109.5
C10' C9' C11' 108.2(14)
C10' C9' Si1 111.7(10)
C11' C9' Si1 113.6(12)
C10' C9' H9' 107.7
C11' C9' H9' 107.7
Si1 C9' H9' 107.7
C9' C11' H11D 109.5
C9' C11' H11E 109.5
H11D C11' H11E 109.5
C9' C11' H11F 109.5
H11D C11' H11F 109.5
H11E C11' H11F 109.5
C13 C12 C17 119.3(3)
C13 C12 P1 122.9(2)
C17 C12 P1 117.6(2)
C14 C13 C12 120.4(3)
C14 C13 H13 119.8
C12 C13 H13 119.8
C15 C14 C13 120.2(3)
C15 C14 H14 119.9
C13 C14 H14 119.9
C16 C15 C14 120.3(3)
C16 C15 H15 119.9
C14 C15 H15 119.9
C15 C16 C17 120.1(3)
C15 C16 H16 119.9
C17 C16 H16 119.9
C16 C17 C12 119.6(3)
C16 C17 P2 122.1(2)
C12 C17 P2 118.3(2)
C23 C18 C19 119.6(3)
C23 C18 P1 122.0(2)
C19 C18 P1 118.1(2)
C18 C19 C20 121.3(3)
C18 C19 H19 119.4
C20 C19 H19 119.4
C19 C20 C21 117.6(3)
C19 C20 C42 119.5(3)
C21 C20 C42 123.0(3)
C22 C21 C20 122.6(3)
C22 C21 H21 118.7
C20 C21 H21 118.7
C21 C22 C23 117.9(3)
C21 C22 C46' 122.1(3)
C23 C22 C46' 120.0(3)
C21 C22 C46 122.1(3)
C23 C22 C46 120.0(3)
C18 C23 C22 121.0(3)
C18 C23 H23 119.5
C22 C23 H23 119.5
C29 C24 C25 119.1(3)
C29 C24 P1 119.1(2)
C25 C24 P1 121.9(2)
C26 C25 C24 121.3(3)
C26 C25 H25 119.4
C24 C25 H25 119.4
C25 C26 C27 117.6(3)
C25 C26 C50 123.5(3)
C27 C26 C50 118.7(3)
C25 C26 C50' 118.1(9)
C27 C26 C50' 123.7(9)
C28 C27 C26 123.0(3)
C28 C27 H27 118.5
C26 C27 H27 118.5
C27 C28 C29 117.3(3)
C27 C28 C54' 120.6(5)
C29 C28 C54' 121.7(5)
C27 C28 C54 123.8(4)
C29 C28 C54 118.4(4)
C24 C29 C28 121.7(3)
C24 C29 H29 119.1
C28 C29 H29 119.1
C31 C30 C35 119.5(3)
C31 C30 P2 121.4(2)
C35 C30 P2 119.0(2)
C30 C31 C32 121.1(3)
C30 C31 H31 119.5
C32 C31 H31 119.5
C33 C32 C31 117.6(3)
C33 C32 C58 120.4(3)
C31 C32 C58 122.0(3)
C32 C33 C34 123.0(3)
C32 C33 H33 118.5
C34 C33 H33 118.5
C35 C34 C33 117.4(3)
C35 C34 C62' 117.6(4)
C33 C34 C62' 123.9(4)
C35 C34 C62 123.8(4)
C33 C34 C62 117.2(4)
C30 C35 C34 121.4(3)
C30 C35 H35 119.3
C34 C35 H35 119.3
C37 C36 C41 119.5(3)
C37 C36 P2 121.6(2)
C41 C36 P2 118.9(2)
C36 C37 C38 121.3(3)
C36 C37 H37 119.4
C38 C37 H37 119.4
C39 C38 C37 117.6(3)
C39 C38 C66 124.0(3)
C37 C38 C66 118.4(3)
C38 C39 C40 123.0(3)
C38 C39 H39 118.5
C40 C39 H39 118.5
C41 C40 C39 117.7(3)
C41 C40 C70 122.2(3)
C39 C40 C70 120.1(3)
C40 C41 C36 120.9(3)
C40 C41 H41 119.5
C36 C41 H41 119.5
C43 C42 C44 109.2(3)
C43 C42 C20 109.3(3)
C44 C42 C20 112.4(3)
C43 C42 C45 109.4(3)
C44 C42 C45 107.4(3)
C20 C42 C45 109.1(3)
C42 C43 H43A 109.5
C42 C43 H43B 109.5
H43A C43 H43B 109.5
C42 C43 H43C 109.5
H43A C43 H43C 109.5
H43B C43 H43C 109.5
C42 C44 H44A 109.5
C42 C44 H44B 109.5
H44A C44 H44B 109.5
C42 C44 H44C 109.5
H44A C44 H44C 109.5
H44B C44 H44C 109.5
C42 C45 H45A 109.5
C42 C45 H45B 109.5
H45A C45 H45B 109.5
C42 C45 H45C 109.5
H45A C45 H45C 109.5
H45B C45 H45C 109.5
C49 C46 C48 110.2(3)
C49 C46 C22 108.9(3)
C48 C46 C22 109.0(3)
C49 C46 C47 109.3(4)
C48 C46 C47 107.4(4)
C22 C46 C47 112.0(3)
C46 C47 H47A 109.5
C46 C47 H47B 109.5
H47A C47 H47B 109.5
C46 C47 H47C 109.5
H47A C47 H47C 109.5
H47B C47 H47C 109.5
C46 C48 H48A 109.5
C46 C48 H48B 109.5
H48A C48 H48B 109.5
C46 C48 H48C 109.5
H48A C48 H48C 109.5
H48B C48 H48C 109.5
C46 C49 H49A 109.5
C46 C49 H49B 109.5
H49A C49 H49B 109.5
C46 C49 H49C 109.5
H49A C49 H49C 109.5
H49B C49 H49C 109.5
C47' C46' C49' 108.0(8)
C47' C46' C22 112.8(8)
C49' C46' C22 107.5(7)
C47' C46' C48' 107.8(8)
C49' C46' C48' 106.9(8)
C22 C46' C48' 113.6(7)
C46' C47' H47D 109.5
C46' C47' H47E 109.5
H47D C47' H47E 109.5
C46' C47' H47F 109.5
H47D C47' H47F 109.5
H47E C47' H47F 109.5
C46' C48' H48D 109.5
C46' C48' H48E 109.5
H48D C48' H48E 109.5
C46' C48' H48F 109.5
H48D C48' H48F 109.5
H48E C48' H48F 109.5
C46' C49' H49D 109.5
C46' C49' H49E 109.5
H49D C49' H49E 109.5
C46' C49' H49F 109.5
H49D C49' H49F 109.5
H49E C49' H49F 109.5
C53 C50 C51 109.2(5)
C53 C50 C52 108.5(4)
C51 C50 C52 107.8(4)
C53 C50 C26 109.4(7)
C51 C50 C26 111.5(4)
C52 C50 C26 110.3(4)
C50 C51 H51A 109.5
C50 C51 H51B 109.5
H51A C51 H51B 109.5
C50 C51 H51C 109.5
H51A C51 H51C 109.5
H51B C51 H51C 109.5
C50 C52 H52A 109.5
C50 C52 H52B 109.5
H52A C52 H52B 109.5
C50 C52 H52C 109.5
H52A C52 H52C 109.5
H52B C52 H52C 109.5
C50 C53 H53A 109.5
C50 C53 H53B 109.5
H53A C53 H53B 109.5
C50 C53 H53C 109.5
H53A C53 H53C 109.5
H53B C53 H53C 109.5
C55 C54 C56 108.3(6)
C55 C54 C57 108.2(8)
C56 C54 C57 107.8(7)
C55 C54 C28 113.4(6)
C56 C54 C28 113.4(6)
C57 C54 C28 105.5(13)
C54 C55 H55A 109.5
C54 C55 H55B 109.5
H55A C55 H55B 109.5
C54 C55 H55C 109.5
H55A C55 H55C 109.5
H55B C55 H55C 109.5
C54 C56 H56A 109.5
C54 C56 H56B 109.5
H56A C56 H56B 109.5
C54 C56 H56C 109.5
H56A C56 H56C 109.5
H56B C56 H56C 109.5
C54 C57 H57A 109.5
C54 C57 H57B 109.5
H57A C57 H57B 109.5
C54 C57 H57C 109.5
H57A C57 H57C 109.5
H57B C57 H57C 109.5
C53' C50' C52' 108.6(11)
C53' C50' C51' 108.7(11)
C52' C50' C51' 109.2(10)
C53' C50' C26 113(3)
C52' C50' C26 101.6(15)
C51' C50' C26 115.3(15)
C50' C51' H51D 109.5
C50' C51' H51E 109.5
H51D C51' H51E 109.5
C50' C51' H51F 109.5
H51D C51' H51F 109.5
H51E C51' H51F 109.5
C50' C52' H52D 109.5
C50' C52' H52E 109.5
H52D C52' H52E 109.5
C50' C52' H52F 109.5
H52D C52' H52F 109.5
H52E C52' H52F 109.5
C50' C53' H53D 109.5
C50' C53' H53E 109.5
H53D C53' H53E 109.5
C50' C53' H53F 109.5
H53D C53' H53F 109.5
H53E C53' H53F 109.5
C55' C54' C56' 109.2(7)
C55' C54' C57' 108.7(8)
C56' C54' C57' 108.6(8)
C55' C54' C28 111.4(7)
C56' C54' C28 103.6(7)
C57' C54' C28 115.1(16)
C54' C55' H55D 109.5
C54' C55' H55E 109.5
H55D C55' H55E 109.5
C54' C55' H55F 109.5
H55D C55' H55F 109.5
H55E C55' H55F 109.5
C54' C56' H56D 109.5
C54' C56' H56E 109.5
H56D C56' H56E 109.5
C54' C56' H56F 109.5
H56D C56' H56F 109.5
H56E C56' H56F 109.5
C54' C57' H57D 109.5
C54' C57' H57E 109.5
H57D C57' H57E 109.5
C54' C57' H57F 109.5
H57D C57' H57F 109.5
H57E C57' H57F 109.5
C61 C58 C32 109.7(3)
C61 C58 C60 108.3(3)
C32 C58 C60 111.9(3)
C61 C58 C59 110.0(3)
C32 C58 C59 109.1(3)
C60 C58 C59 107.9(3)
C58 C59 H59A 109.5
C58 C59 H59B 109.5
H59A C59 H59B 109.5
C58 C59 H59C 109.5
H59A C59 H59C 109.5
H59B C59 H59C 109.5
C58 C60 H60A 109.5
C58 C60 H60B 109.5
H60A C60 H60B 109.5
C58 C60 H60C 109.5
H60A C60 H60C 109.5
H60B C60 H60C 109.5
C58 C61 H61A 109.5
C58 C61 H61B 109.5
H61A C61 H61B 109.5
C58 C61 H61C 109.5
H61A C61 H61C 109.5
H61B C61 H61C 109.5
C63 C62 C65 109.1(8)
C63 C62 C64 107.5(5)
C65 C62 C64 109.4(7)
C63 C62 C34 111.1(5)
C65 C62 C34 104.2(11)
C64 C62 C34 115.3(5)
C62 C63 H63A 109.5
C62 C63 H63B 109.5
H63A C63 H63B 109.5
C62 C63 H63C 109.5
H63A C63 H63C 109.5
H63B C63 H63C 109.5
C62 C64 H64A 109.5
C62 C64 H64B 109.5
H64A C64 H64B 109.5
C62 C64 H64C 109.5
H64A C64 H64C 109.5
H64B C64 H64C 109.5
C62 C65 H65A 109.5
C62 C65 H65B 109.5
H65A C65 H65B 109.5
C62 C65 H65C 109.5
H65A C65 H65C 109.5
H65B C65 H65C 109.5
C63' C62' C65' 109.3(8)
C63' C62' C64' 108.3(6)
C65' C62' C64' 108.0(7)
C63' C62' C34 102.1(5)
C65' C62' C34 113.0(11)
C64' C62' C34 115.8(5)
C62' C63' H63D 109.5
C62' C63' H63E 109.5
H63D C63' H63E 109.5
C62' C63' H63F 109.5
H63D C63' H63F 109.5
H63E C63' H63F 109.5
C62' C64' H64D 109.5
C62' C64' H64E 109.5
H64D C64' H64E 109.5
C62' C64' H64F 109.5
H64D C64' H64F 109.5
H64E C64' H64F 109.5
C62' C65' H65D 109.5
C62' C65' H65E 109.5
H65D C65' H65E 109.5
C62' C65' H65F 109.5
H65D C65' H65F 109.5
H65E C65' H65F 109.5
C67 C66 C68 110.1(3)
C67 C66 C38 110.5(2)
C68 C66 C38 107.8(2)
C67 C66 C69 107.7(3)
C68 C66 C69 108.0(3)
C38 C66 C69 112.7(3)
C66 C67 H67A 109.5
C66 C67 H67B 109.5
H67A C67 H67B 109.5
C66 C67 H67C 109.5
H67A C67 H67C 109.5
H67B C67 H67C 109.5
C66 C68 H68A 109.5
C66 C68 H68B 109.5
H68A C68 H68B 109.5
C66 C68 H68C 109.5
H68A C68 H68C 109.5
H68B C68 H68C 109.5
C66 C69 H69A 109.5
C66 C69 H69B 109.5
H69A C69 H69B 109.5
C66 C69 H69C 109.5
H69A C69 H69C 109.5
H69B C69 H69C 109.5
C72 C70 C73 108.5(3)
C72 C70 C40 112.0(2)
C73 C70 C40 108.5(3)
C72 C70 C71 107.6(3)
C73 C70 C71 109.3(3)
C40 C70 C71 110.7(3)
C70 C71 H71A 109.5
C70 C71 H71B 109.5
H71A C71 H71B 109.5
C70 C71 H71C 109.5
H71A C71 H71C 109.5
H71B C71 H71C 109.5
C70 C72 H72A 109.5
C70 C72 H72B 109.5
H72A C72 H72B 109.5
C70 C72 H72C 109.5
H72A C72 H72C 109.5
H72B C72 H72C 109.5
C70 C73 H73A 109.5
C70 C73 H73B 109.5
H73A C73 H73B 109.5
C70 C73 H73C 109.5
H73A C73 H73C 109.5
H73B C73 H73C 109.5
C75 C74 H74A 109.5
C75 C74 H74B 109.5
H74A C74 H74B 109.5
C75 C74 H74C 109.5
H74A C74 H74C 109.5
H74B C74 H74C 109.5
O1 C75 C74 108.2(3)
O1 C75 H75A 110.1
C74 C75 H75A 110.1
O1 C75 H75B 110.1
C74 C75 H75B 110.1
H75A C75 H75B 108.4
C76 O1 C75 112.4(3)
O1 C76 C77 108.2(3)
O1 C76 H76A 110.1
C77 C76 H76A 110.1
O1 C76 H76B 110.1
C77 C76 H76B 110.1
H76A C76 H76B 108.4
C76 C77 H77A 109.5
C76 C77 H77B 109.5
H77A C77 H77B 109.5
C76 C77 H77C 109.5
H77A C77 H77C 109.5
H77B C77 H77C 109.5

loop_
_geom_bond_atom_site_label_1
_geom_bond_atom_site_label_2
_geom_bond_distance
Fe1 C2 1.999(3)
Fe1 C1 2.027(3)
Fe1 P2 2.3385(9)
Fe1 Br1 2.3934(6)
Fe1 P1 2.4354(9)
P1 C24 1.826(3)
P1 C18 1.828(3)
P1 C12 1.835(3)
P2 C30 1.828(3)
P2 C36 1.837(3)
P2 C17 1.841(3)
Si1 C2 1.862(3)
Si1 C6 1.885(4)
Si1 C3 1.886(4)
Si1 C9 1.906(5)
Si1 C9' 1.910(9)
C1 C2 1.207(5)
C1 H1 0.9500
C3 C4 1.530(5)
C3 C5 1.530(5)
C3 H3 1.0000
C4 H4A 0.9800
C4 H4B 0.9800
C4 H4C 0.9800
C5 H5A 0.9800
C5 H5B 0.9800
C5 H5C 0.9800
C6 C8 1.501(6)
C6 C7 1.535(5)
C6 H6 1.0000
C7 H7A 0.9800
C7 H7B 0.9800
C7 H7C 0.9800
C8 H8A 0.9800
C8 H8B 0.9800
C8 H8C 0.9800
C10 C9 1.504(10)
C10 H10A 0.9800
C10 H10B 0.9800
C10 H10C 0.9800
C9 C11 1.541(9)
C9 H9 1.0000
C11 H11A 0.9751
C11 H11B 0.9804
C11 H11C 0.9649
C10' C9' 1.512(16)
C10' H10D 0.9800
C10' H10E 0.9800
C10' H10F 0.9800
C9' C11' 1.544(16)
C9' H9' 1.0000
C11' H11D 0.9800
C11' H11E 0.9800
C11' H11F 0.9800
C12 C13 1.397(4)
C12 C17 1.405(4)
C13 C14 1.388(4)
C13 H13 0.9500
C14 C15 1.386(4)
C14 H14 0.9500
C15 C16 1.384(4)
C15 H15 0.9500
C16 C17 1.404(4)
C16 H16 0.9500
C18 C23 1.389(4)
C18 C19 1.394(4)
C19 C20 1.397(4)
C19 H19 0.9500
C20 C21 1.401(4)
C20 C42 1.534(4)
C21 C22 1.393(4)
C21 H21 0.9500
C22 C23 1.401(4)
C22 C46' 1.538(4)
C22 C46 1.538(4)
C23 H23 0.9500
C24 C29 1.386(4)
C24 C25 1.405(4)
C25 C26 1.386(4)
C25 H25 0.9500
C26 C27 1.403(4)
C26 C50 1.545(5)
C26 C50' 1.546(9)
C27 C28 1.389(4)
C27 H27 0.9500
C28 C29 1.398(4)
C28 C54' 1.536(7)
C28 C54 1.540(6)
C29 H29 0.9500
C30 C31 1.392(4)
C30 C35 1.394(4)
C31 C32 1.400(4)
C31 H31 0.9500
C32 C33 1.396(4)
C32 C58 1.534(4)
C33 C34 1.398(5)
C33 H33 0.9500
C34 C35 1.397(4)
C34 C62' 1.563(7)
C34 C62 1.565(6)
C35 H35 0.9500
C36 C37 1.393(4)
C36 C41 1.398(4)
C37 C38 1.401(4)
C37 H37 0.9500
C38 C39 1.387(4)
C38 C66 1.538(4)
C39 C40 1.406(4)
C39 H39 0.9500
C40 C41 1.396(4)
C40 C70 1.538(4)
C41 H41 0.9500
C42 C43 1.530(5)
C42 C44 1.531(4)
C42 C45 1.542(5)
C43 H43A 0.9800
C43 H43B 0.9800
C43 H43C 0.9800
C44 H44A 0.9800
C44 H44B 0.9800
C44 H44C 0.9800
C45 H45A 0.9800
C45 H45B 0.9800
C45 H45C 0.9800
C46 C49 1.517(5)
C46 C48 1.529(5)
C46 C47 1.541(5)
C47 H47A 0.9800
C47 H47B 0.9800
C47 H47C 0.9800
C48 H48A 0.9800
C48 H48B 0.9800
C48 H48C 0.9800
C49 H49A 0.9800
C49 H49B 0.9800
C49 H49C 0.9800
C46' C47' 1.528(7)
C46' C49' 1.538(7)
C46' C48' 1.539(8)
C47' H47D 0.9800
C47' H47E 0.9800
C47' H47F 0.9800
C48' H48D 0.9800
C48' H48E 0.9800
C48' H48F 0.9800
C49' H49D 0.9800
C49' H49E 0.9800
C49' H49F 0.9800
C50 C53 1.531(5)
C50 C51 1.534(5)
C50 C52 1.543(5)
C51 H51A 0.9800
C51 H51B 0.9800
C51 H51C 0.9800
C52 H52A 0.9800
C52 H52B 0.9800
C52 H52C 0.9800
C53 H53A 0.9800
C53 H53B 0.9800
C53 H53C 0.9800
C54 C55 1.534(6)
C54 C56 1.537(6)
C54 C57 1.538(6)
C55 H55A 0.9800
C55 H55B 0.9800
C55 H55C 0.9800
C56 H56A 0.9800
C56 H56B 0.9800
C56 H56C 0.9800
C57 H57A 0.9800
C57 H57B 0.9800
C57 H57C 0.9800
C50' C53' 1.535(8)
C50' C52' 1.535(8)
C50' C51' 1.535(8)
C51' H51D 0.9800
C51' H51E 0.9800
C51' H51F 0.9800
C52' H52D 0.9800
C52' H52E 0.9800
C52' H52F 0.9800
C53' H53D 0.9800
C53' H53E 0.9800
C53' H53F 0.9800
C54' C55' 1.532(7)
C54' C56' 1.535(7)
C54' C57' 1.535(7)
C55' H55D 0.9800
C55' H55E 0.9800
C55' H55F 0.9800
C56' H56D 0.9800
C56' H56E 0.9800
C56' H56F 0.9800
C57' H57D 0.9800
C57' H57E 0.9800
C57' H57F 0.9800
C58 C61 1.533(4)
C58 C60 1.534(5)
C58 C59 1.539(4)
C59 H59A 0.9800
C59 H59B 0.9800
C59 H59C 0.9800
C60 H60A 0.9800
C60 H60B 0.9800
C60 H60C 0.9800
C61 H61A 0.9800
C61 H61B 0.9800
C61 H61C 0.9800
C62 C63 1.526(6)
C62 C65 1.530(7)
C62 C64 1.538(6)
C63 H63A 0.9800
C63 H63B 0.9800
C63 H63C 0.9800
C64 H64A 0.9800
C64 H64B 0.9800
C64 H64C 0.9800
C65 H65A 0.9800
C65 H65B 0.9800
C65 H65C 0.9800
C62' C63' 1.530(6)
C62' C65' 1.530(7)
C62' C64' 1.538(6)
C63' H63D 0.9800
C63' H63E 0.9800
C63' H63F 0.9800
C64' H64D 0.9800
C64' H64E 0.9800
C64' H64F 0.9800
C65' H65D 0.9800
C65' H65E 0.9800
C65' H65F 0.9800
C66 C67 1.534(5)
C66 C68 1.534(4)
C66 C69 1.539(4)
C67 H67A 0.9800
C67 H67B 0.9800
C67 H67C 0.9800
C68 H68A 0.9800
C68 H68B 0.9800
C68 H68C 0.9800
C69 H69A 0.9800
C69 H69B 0.9800
C69 H69C 0.9800
C70 C72 1.534(5)
C70 C73 1.535(4)
C70 C71 1.540(4)
C71 H71A 0.9800
C71 H71B 0.9800
C71 H71C 0.9800
C72 H72A 0.9800
C72 H72B 0.9800
C72 H72C 0.9800
C73 H73A 0.9800
C73 H73B 0.9800
C73 H73C 0.9800
C74 C75 1.506(5)
C74 H74A 0.9800
C74 H74B 0.9800
C74 H74C 0.9800
C75 O1 1.424(4)
C75 H75A 0.9900
C75 H75B 0.9900
O1 C76 1.423(4)
C76 C77 1.510(5)
C76 H76A 0.9900
C76 H76B 0.9900
C77 H77A 0.9800
C77 H77B 0.9800
C77 H77C 0.9800

loop_
_geom_torsion_atom_site_label_1
_geom_torsion_atom_site_label_2
_geom_torsion_atom_site_label_3
_geom_torsion_atom_site_label_4
_geom_torsion
Fe1 C1 C2 Si1 -170.8(6)
C6 Si1 C2 C1 -124.6(6)
C3 Si1 C2 C1 116.6(6)
C9 Si1 C2 C1 -7.4(7)
C9' Si1 C2 C1 4.2(10)
C6 Si1 C2 Fe1 67.5(3)
C3 Si1 C2 Fe1 -51.3(3)
C9 Si1 C2 Fe1 -175.3(3)
C9' Si1 C2 Fe1 -163.7(8)
C2 Si1 C3 C4 -173.9(3)
C6 Si1 C3 C4 66.9(3)
C9 Si1 C3 C4 -51.5(4)
C9' Si1 C3 C4 -64.3(7)
C2 Si1 C3 C5 -46.3(3)
C6 Si1 C3 C5 -165.4(3)
C9 Si1 C3 C5 76.1(4)
C9' Si1 C3 C5 63.4(7)
C2 Si1 C6 C8 52.1(4)
C3 Si1 C6 C8 169.7(4)
C9 Si1 C6 C8 -67.7(5)
C9' Si1 C6 C8 -66.6(8)
C2 Si1 C6 C7 -73.7(3)
C3 Si1 C6 C7 44.0(3)
C9 Si1 C6 C7 166.5(4)
C9' Si1 C6 C7 167.7(7)
C24 P1 C12 C13 79.1(3)
C18 P1 C12 C13 -28.7(3)
Fe1 P1 C12 C13 -156.2(2)
C24 P1 C12 C17 -95.9(2)
C18 P1 C12 C17 156.2(2)
Fe1 P1 C12 C17 28.8(2)
C17 C12 C13 C14 2.3(4)
P1 C12 C13 C14 -172.6(2)
C12 C13 C14 C15 -1.0(5)
C13 C14 C15 C16 -0.9(5)
C14 C15 C16 C17 1.5(5)
C15 C16 C17 C12 -0.2(4)
C15 C16 C17 P2 178.1(2)
C13 C12 C17 C16 -1.7(4)
P1 C12 C17 C16 173.5(2)
C13 C12 C17 P2 180.0(2)
P1 C12 C17 P2 -4.8(3)
C30 P2 C17 C16 -76.5(3)
C36 P2 C17 C16 29.6(3)
Fe1 P2 C17 C16 158.7(2)
C30 P2 C17 C12 101.8(2)
C36 P2 C17 C12 -152.1(2)
Fe1 P2 C17 C12 -23.0(2)
C24 P1 C18 C23 24.9(3)
C12 P1 C18 C23 131.6(3)
Fe1 P1 C18 C23 -113.7(2)
C24 P1 C18 C19 -161.5(2)
C12 P1 C18 C19 -54.8(3)
Fe1 P1 C18 C19 59.9(3)
C23 C18 C19 C20 -1.3(4)
P1 C18 C19 C20 -175.1(2)
C18 C19 C20 C21 1.3(4)
C18 C19 C20 C42 -179.6(3)
C19 C20 C21 C22 -0.8(5)
C42 C20 C21 C22 -179.9(3)
C20 C21 C22 C23 0.4(5)
C20 C21 C22 C46' 178.7(3)
C20 C21 C22 C46 178.7(3)
C19 C18 C23 C22 0.8(5)
P1 C18 C23 C22 174.4(2)
C21 C22 C23 C18 -0.4(5)
C46' C22 C23 C18 -178.7(3)
C46 C22 C23 C18 -178.7(3)
C18 P1 C24 C29 -121.9(2)
C12 P1 C24 C29 130.1(2)
Fe1 P1 C24 C29 17.5(3)
C18 P1 C24 C25 57.4(3)
C12 P1 C24 C25 -50.6(3)
Fe1 P1 C24 C25 -163.1(2)
C29 C24 C25 C26 0.3(4)
P1 C24 C25 C26 -179.0(2)
C24 C25 C26 C27 -0.2(4)
C24 C25 C26 C50 174.7(4)
C24 C25 C26 C50' -172.1(10)
C25 C26 C27 C28 0.5(5)
C50 C26 C27 C28 -174.6(4)
C50' C26 C27 C28 171.9(10)
C26 C27 C28 C29 -0.9(5)
C26 C27 C28 C54' 172.7(5)
C26 C27 C28 C54 -173.5(5)
C25 C24 C29 C28 -0.6(4)
P1 C24 C29 C28 178.7(2)
C27 C28 C29 C24 0.9(4)
C54' C28 C29 C24 -172.6(5)
C54 C28 C29 C24 173.9(5)
C36 P2 C30 C31 -111.6(2)
C17 P2 C30 C31 -4.6(3)
Fe1 P2 C30 C31 111.2(2)
C36 P2 C30 C35 66.3(2)
C17 P2 C30 C35 173.3(2)
Fe1 P2 C30 C35 -70.9(2)
C35 C30 C31 C32 -1.2(4)
P2 C30 C31 C32 176.7(2)
C30 C31 C32 C33 1.7(4)
C30 C31 C32 C58 -176.9(3)
C31 C32 C33 C34 -0.5(5)
C58 C32 C33 C34 178.0(3)
C32 C33 C34 C35 -1.0(5)
C32 C33 C34 C62' 166.7(4)
C32 C33 C34 C62 -166.9(4)
C31 C30 C35 C34 -0.3(4)
P2 C30 C35 C34 -178.3(3)
C33 C34 C35 C30 1.4(5)
C62' C34 C35 C30 -167.0(4)
C62 C34 C35 C30 166.3(4)
C30 P2 C36 C37 12.4(3)
C17 P2 C36 C37 -94.4(3)
Fe1 P2 C36 C37 147.6(2)
C30 P2 C36 C41 -167.7(2)
C17 P2 C36 C41 85.6(2)
Fe1 P2 C36 C41 -32.4(3)
C41 C36 C37 C38 1.8(4)
P2 C36 C37 C38 -178.2(2)
C36 C37 C38 C39 -2.0(4)
C36 C37 C38 C66 176.0(3)
C37 C38 C39 C40 0.4(4)
C66 C38 C39 C40 -177.5(3)
C38 C39 C40 C41 1.4(4)
C38 C39 C40 C70 -176.7(3)
C39 C40 C41 C36 -1.6(4)
C70 C40 C41 C36 176.5(3)
C37 C36 C41 C40 0.0(4)
P2 C36 C41 C40 -179.9(2)
C19 C20 C42 C43 -63.2(4)
C21 C20 C42 C43 115.9(3)
C19 C20 C42 C44 175.4(3)
C21 C20 C42 C44 -5.5(4)
C19 C20 C42 C45 56.4(4)
C21 C20 C42 C45 -124.5(3)
C21 C22 C46 C49 -113.4(4)
C23 C22 C46 C49 64.9(4)
C21 C22 C46 C48 126.2(4)
C23 C22 C46 C48 -55.5(4)
C21 C22 C46 C47 7.6(5)
C23 C22 C46 C47 -174.1(4)
C21 C22 C46' C47' 48.7(10)
C23 C22 C46' C47' -133.0(10)
C21 C22 C46' C49' -70.2(10)
C23 C22 C46' C49' 108.1(10)
C21 C22 C46' C48' 171.8(10)
C23 C22 C46' C48' -9.9(11)
C25 C26 C50 C53 120.7(5)
C27 C26 C50 C53 -64.4(6)
C25 C26 C50 C51 -0.2(6)
C27 C26 C50 C51 174.7(4)
C25 C26 C50 C52 -120.0(4)
C27 C26 C50 C52 54.9(6)
C27 C28 C54 C55 -15.6(9)
C29 C28 C54 C55 171.9(5)
C27 C28 C54 C56 108.4(7)
C29 C28 C54 C56 -64.1(8)
C27 C28 C54 C57 -133.8(7)
C29 C28 C54 C57 53.6(7)
C25 C26 C50' C53' 137.0(13)
C27 C26 C50' C53' -34.3(17)
C25 C26 C50' C52' -106.8(13)
C27 C26 C50' C52' 81.9(15)
C25 C26 C50' C51' 11.0(18)
C27 C26 C50' C51' -160.3(14)
C27 C28 C54' C55' -25.9(10)
C29 C28 C54' C55' 147.4(6)
C27 C28 C54' C56' 91.4(7)
C29 C28 C54' C56' -95.3(7)
C27 C28 C54' C57' -150.2(8)
C29 C28 C54' C57' 23.1(10)
C33 C32 C58 C61 62.1(4)
C31 C32 C58 C61 -119.4(3)
C33 C32 C58 C60 -177.7(3)
C31 C32 C58 C60 0.8(4)
C33 C32 C58 C59 -58.4(4)
C31 C32 C58 C59 120.1(3)
C35 C34 C62 C63 13.0(7)
C33 C34 C62 C63 178.0(5)
C35 C34 C62 C65 130.4(7)
C33 C34 C62 C65 -64.7(7)
C35 C34 C62 C64 -109.7(5)
C33 C34 C62 C64 55.3(6)
C35 C34 C62' C63' -86.1(6)
C33 C34 C62' C63' 106.3(6)
C35 C34 C62' C65' 156.6(7)
C33 C34 C62' C65' -11.0(9)
C35 C34 C62' C64' 31.3(7)
C33 C34 C62' C64' -136.3(5)
C39 C38 C66 C67 -131.9(3)
C37 C38 C66 C67 50.2(4)
C39 C38 C66 C68 107.8(3)
C37 C38 C66 C68 -70.2(3)
C39 C38 C66 C69 -11.3(4)
C37 C38 C66 C69 170.8(3)
C41 C40 C70 C72 13.0(4)
C39 C40 C70 C72 -169.0(3)
C41 C40 C70 C73 -106.8(3)
C39 C40 C70 C73 71.2(4)
C41 C40 C70 C71 133.2(3)
C39 C40 C70 C71 -48.8(4)
C74 C75 O1 C76 180.0(3)
C75 O1 C76 C77 178.9(3)
